data_7116849
loop_
_publ_author_name
'Stephane A. Baudron'
'Herve Ruffin'
'Mir Wais Hosseini'

_publ_section_title
;
 On Zn(II) 2,2'-bisdipyrrin circular helicates
;
_journal_name_full Chem.Commun.
_journal_page_first 5906
_journal_paper_doi 10.1039/C5cc00724K
_journal_volume 51
_journal_year 2015
_chemical_formula_moiety 'C102 H72 N12 O12 Zn3, 3(C H Cl3) '
_chemical_formula_sum 'C105 H75 Cl9 N12 O12 Zn3'
_chemical_formula_weight 2211.93
_chemical_name_systematic
;
 ?
;
_space_group_IT_number 15
_symmetry_cell_setting monoclinic
_symmetry_space_group_name_Hall '-C 2yc'
_symmetry_space_group_name_H-M 'C 1 2/c 1'
_atom_sites_solution_hydrogens geom
_atom_sites_solution_primary direct
_atom_sites_solution_secondary difmap
_audit_creation_method SHELXL-97
_audit_update_record
;
2014-12-17 deposited with the CCDC.
2015-02-19 downloaded from the CCDC.
;
_cell_angle_alpha 90.00
_cell_angle_beta 100.0080(10)
_cell_angle_gamma 90.00
_cell_formula_units_Z 4
_cell_length_a 18.1355(4)
_cell_length_b 21.5289(5)
_cell_length_c 25.5659(6)
_cell_measurement_reflns_used 9287
_cell_measurement_temperature 173(2)
_cell_measurement_theta_max 26.39
_cell_measurement_theta_min 2.28
_cell_volume 9830.0(4)
_computing_cell_refinement 'Bruker SAINT'
_computing_data_collection 'Bruker APEX2'
_computing_data_reduction 'Bruker SAINT'
_computing_molecular_graphics 'Bruker SHELXTL'
_computing_publication_material 'Bruker SHELXTL'
_computing_structure_refinement 'SHELXL-97 (Sheldrick, 2008)'
_computing_structure_solution 'SHELXS-97 (Sheldrick, 2008)'
_diffrn_ambient_temperature 173(2)
_diffrn_measured_fraction_theta_full 0.997
_diffrn_measured_fraction_theta_max 0.997
_diffrn_measurement_device_type 'Bruker APEX-II CCD'
_diffrn_measurement_method '\f and \w scans'
_diffrn_radiation_monochromator graphite
_diffrn_radiation_source 'fine-focus sealed tube'
_diffrn_radiation_type MoK\a
_diffrn_radiation_wavelength 0.71073
_diffrn_reflns_av_R_equivalents 0.0631
_diffrn_reflns_av_sigmaI/netI 0.0771
_diffrn_reflns_limit_h_max 25
_diffrn_reflns_limit_h_min -25
_diffrn_reflns_limit_k_max 30
_diffrn_reflns_limit_k_min -24
_diffrn_reflns_limit_l_max 33
_diffrn_reflns_limit_l_min -36
_diffrn_reflns_number 57850
_diffrn_reflns_theta_full 30.12
_diffrn_reflns_theta_max 30.12
_diffrn_reflns_theta_min 1.48
_exptl_absorpt_coefficient_mu 1.040
_exptl_absorpt_correction_T_max 0.9214
_exptl_absorpt_correction_T_min 0.9031
_exptl_absorpt_correction_type multi-scan
_exptl_absorpt_process_details sadabs
_exptl_crystal_colour dark-purple
_exptl_crystal_density_diffrn 1.495
_exptl_crystal_density_meas 'not measured'
_exptl_crystal_density_method 'not measured'
_exptl_crystal_description prism
_exptl_crystal_F_000 4512
_exptl_crystal_size_max 0.10
_exptl_crystal_size_mid 0.10
_exptl_crystal_size_min 0.08
_refine_diff_density_max 1.146
_refine_diff_density_min -1.011
_refine_diff_density_rms 0.117
_refine_ls_extinction_method none
_refine_ls_goodness_of_fit_ref 1.039
_refine_ls_hydrogen_treatment constr
_refine_ls_matrix_type full
_refine_ls_number_parameters 645
_refine_ls_number_reflns 14449
_refine_ls_number_restraints 0
_refine_ls_restrained_S_all 1.039
_refine_ls_R_factor_all 0.1187
_refine_ls_R_factor_gt 0.0615
_refine_ls_shift/su_max 0.002
_refine_ls_shift/su_mean 0.000
_refine_ls_structure_factor_coef Fsqd
_refine_ls_weighting_details 'calc w=1/[\s^2^(Fo^2^)+(0.0983P)^2^+11.9448P] where P=(Fo^2^+2Fc^2^)/3'
_refine_ls_weighting_scheme calc
_refine_ls_wR_factor_gt 0.1619
_refine_ls_wR_factor_ref 0.2011
_reflns_number_gt 8518
_reflns_number_total 14449
_reflns_threshold_expression >2sigma(I)
_cod_data_source_file c5cc00724k2.cif
_cod_data_source_block compound5b
_cod_original_sg_symbol_H-M 'C2/c  '
_cod_database_code 7116849

loop_
_symmetry_equiv_pos_as_xyz
'x, y, z'
'-x, y, -z+1/2'
'x+1/2, y+1/2, z'
'-x+1/2, y+1/2, -z+1/2'
'-x, -y, -z'
'x, -y, z-1/2'
'-x+1/2, -y+1/2, -z'
'x+1/2, -y+1/2, z-1/2'

loop_
_atom_site_label
_atom_site_type_symbol
_atom_site_fract_x
_atom_site_fract_y
_atom_site_fract_z
_atom_site_U_iso_or_equiv
_atom_site_adp_type
_atom_site_occupancy
_atom_site_symmetry_multiplicity
_atom_site_calc_flag
_atom_site_refinement_flags
_atom_site_disorder_assembly
_atom_site_disorder_group
C1 C 0.3682(2) 0.68660(19) 0.07207(15) 0.0414(9) Uani 1 1 d . . .
H1 H 0.3324 0.6642 0.0862 0.050 Uiso 1 1 calc R . .
C2 C 0.3985(3) 0.6679(2) 0.02734(16) 0.0483(11) Uani 1 1 d . . .
H2 H 0.3867 0.6322 0.0072 0.058 Uiso 1 1 calc R . .
C3 C 0.4484(2) 0.71245(18) 0.01963(15) 0.0415(9) Uani 1 1 d . . .
H3 H 0.4773 0.7131 -0.0071 0.050 Uiso 1 1 calc R . .
C4 C 0.44821(19) 0.75793(17) 0.05993(13) 0.0306(7) Uani 1 1 d . . .
C5 C 0.48751(19) 0.81371(17) 0.06597(13) 0.0292(7) Uani 1 1 d . . .
C6 C 0.47927(18) 0.86294(16) 0.10116(13) 0.0303(7) Uani 1 1 d . . .
C7 C 0.5200(2) 0.91902(18) 0.10541(15) 0.0393(9) Uani 1 1 d . . .
H7 H 0.5586 0.9289 0.0873 0.047 Uiso 1 1 calc R . .
C8 C 0.4927(2) 0.95631(18) 0.14095(15) 0.0392(9) Uani 1 1 d . . .
H8 H 0.5086 0.9962 0.1512 0.047 Uiso 1 1 calc R . .
C9 C 0.43550(18) 0.92194(16) 0.15889(13) 0.0289(7) Uani 1 1 d . . .
C10 C 0.54322(19) 0.82366(17) 0.02983(13) 0.0322(8) Uani 1 1 d . . .
C11 C 0.6091(2) 0.7919(2) 0.03773(17) 0.0517(12) Uani 1 1 d . . .
H11 H 0.6198 0.7644 0.0661 0.062 Uiso 1 1 calc R . .
C12 C 0.6605(3) 0.8000(2) 0.00400(17) 0.0547(12) Uani 1 1 d . . .
H12 H 0.7052 0.7778 0.0099 0.066 Uiso 1 1 calc R . .
C13 C 0.6463(2) 0.84061(18) -0.03806(14) 0.0339(8) Uani 1 1 d . . .
C14 C 0.5796(2) 0.8725(2) -0.04610(16) 0.0455(10) Uani 1 1 d . . .
H14 H 0.5688 0.8998 -0.0745 0.055 Uiso 1 1 calc R . .
C15 C 0.5282(2) 0.8643(2) -0.01231(16) 0.0483(11) Uani 1 1 d . . .
H15 H 0.4834 0.8863 -0.0182 0.058 Uiso 1 1 calc R . .
C16 C 0.7023(2) 0.84851(19) -0.07333(15) 0.0388(9) Uani 1 1 d . . .
C17 C 0.7317(3) 0.8995(2) -0.14783(19) 0.0596(13) Uani 1 1 d . . .
H17A H 0.7784 0.9140 -0.1281 0.089 Uiso 1 1 calc R . .
H17B H 0.7113 0.9304 -0.1733 0.089 Uiso 1 1 calc R . .
H17C H 0.7399 0.8618 -0.1660 0.089 Uiso 1 1 calc R . .
C18 C 0.38602(18) 0.94410(15) 0.19395(13) 0.0284(7) Uani 1 1 d . . .
C19 C 0.31225(19) 0.92306(16) 0.19500(14) 0.0321(7) Uani 1 1 d . . .
H19 H 0.2869 0.8916 0.1744 0.039 Uiso 1 1 calc R . .
C20 C 0.2855(2) 0.95816(16) 0.23233(15) 0.0337(8) Uani 1 1 d . . .
H20 H 0.2386 0.9546 0.2420 0.040 Uiso 1 1 calc R . .
C21 C 0.34260(18) 1.00099(15) 0.25366(13) 0.0285(7) Uani 1 1 d . . .
C22 C 0.33566(18) 1.04759(15) 0.29025(13) 0.0283(7) Uani 1 1 d . . .
C23 C 0.38786(19) 1.09278(16) 0.31022(14) 0.0314(7) Uani 1 1 d . . .
C24 C 0.3801(2) 1.14312(17) 0.34504(16) 0.0383(8) Uani 1 1 d . . .
H24 H 0.3379 1.1526 0.3596 0.046 Uiso 1 1 calc R . .
C25 C 0.4464(2) 1.17479(19) 0.35300(18) 0.0486(10) Uani 1 1 d . . .
H25 H 0.4580 1.2102 0.3737 0.058 Uiso 1 1 calc R . .
C26 C 0.4938(2) 1.14323(18) 0.32374(18) 0.0449(10) Uani 1 1 d . . .
H26 H 0.5428 1.1550 0.3225 0.054 Uiso 1 1 calc R . .
C27 C 0.26274(19) 1.04989(16) 0.31075(14) 0.0313(7) Uani 1 1 d . . .
C28 C 0.2535(2) 1.0120(2) 0.35276(17) 0.0484(10) Uani 1 1 d . . .
H28 H 0.2918 0.9854 0.3676 0.058 Uiso 1 1 calc R . .
C29 C 0.1875(3) 1.0135(2) 0.37301(19) 0.0530(11) Uani 1 1 d . . .
H29 H 0.1824 0.9888 0.4020 0.064 Uiso 1 1 calc R . .
C30 C 0.1299(2) 1.05093(19) 0.35065(19) 0.0493(11) Uani 1 1 d . . .
C31 C 0.1391(3) 1.0892(2) 0.3084(2) 0.0574(13) Uani 1 1 d . . .
H31 H 0.1004 1.1154 0.2933 0.069 Uiso 1 1 calc R . .
C32 C 0.2053(2) 1.0886(2) 0.28881(17) 0.0467(10) Uani 1 1 d . . .
H32 H 0.2112 1.1144 0.2607 0.056 Uiso 1 1 calc R . .
C33 C 0.0605(4) 1.0496(3) 0.3739(4) 0.1069(19) Uani 1 1 d . . .
C34 C -0.0640(4) 1.0781(3) 0.3659(3) 0.1069(19) Uani 1 1 d . . .
H34A H -0.0726 1.0375 0.3791 0.160 Uiso 1 1 calc R . .
H34B H -0.1060 1.0901 0.3396 0.160 Uiso 1 1 calc R . .
H34C H -0.0577 1.1074 0.3946 0.160 Uiso 1 1 calc R . .
C35 C 0.2138(2) 0.79648(18) 0.10706(14) 0.0361(8) Uani 1 1 d . . .
H35 H 0.2215 0.7963 0.0720 0.043 Uiso 1 1 calc R . .
C36 C 0.1459(2) 0.8132(2) 0.12279(16) 0.0427(9) Uani 1 1 d . . .
H36 H 0.1019 0.8252 0.1007 0.051 Uiso 1 1 calc R . .
C37 C 0.1574(2) 0.80825(18) 0.17665(15) 0.0377(8) Uani 1 1 d . . .
H37 H 0.1227 0.8172 0.1984 0.045 Uiso 1 1 calc R . .
C38 C 0.23150(19) 0.78712(16) 0.19349(13) 0.0297(7) Uani 1 1 d . . .
C39 C 0.26913(19) 0.77565(16) 0.24483(13) 0.0298(7) Uani 1 1 d . . .
C40 C 0.34493(19) 0.75788(16) 0.26047(13) 0.0299(7) Uani 1 1 d . . .
C41 C 0.3783(2) 0.73796(18) 0.31163(14) 0.0363(8) Uani 1 1 d . . .
H41 H 0.3541 0.7326 0.3405 0.044 Uiso 1 1 calc R . .
C42 C 0.4528(2) 0.72796(18) 0.31129(14) 0.0368(8) Uani 1 1 d . . .
H42 H 0.4884 0.7139 0.3395 0.044 Uiso 1 1 calc R . .
C43 C 0.46501(19) 0.74324(17) 0.25951(13) 0.0313(7) Uani 1 1 d . . .
C44 C 0.2272(2) 0.78741(16) 0.28969(14) 0.0317(7) Uani 1 1 d . . .
C45 C 0.2562(2) 0.83022(18) 0.32862(14) 0.0363(8) Uani 1 1 d . . .
H45 H 0.3016 0.8496 0.3269 0.044 Uiso 1 1 calc R . .
C46 C 0.2190(2) 0.84459(18) 0.36983(15) 0.0382(9) Uani 1 1 d . . .
H46 H 0.2391 0.8731 0.3958 0.046 Uiso 1 1 calc R . .
C47 C 0.1506(2) 0.81555(18) 0.37183(15) 0.0392(9) Uani 1 1 d . . .
C48 C 0.1220(2) 0.77346(19) 0.33364(17) 0.0449(10) Uani 1 1 d . . .
H48 H 0.0763 0.7545 0.3353 0.054 Uiso 1 1 calc R . .
C49 C 0.1596(2) 0.75842(18) 0.29246(16) 0.0384(9) Uani 1 1 d . . .
H49 H 0.1397 0.7293 0.2670 0.046 Uiso 1 1 calc R . .
C50 C 0.1062(3) 0.83184(19) 0.41415(16) 0.0453(10) Uani 1 1 d . . .
C51 C 0.0986(3) 0.8953(3) 0.4878(2) 0.0720(16) Uani 1 1 d . . .
H51A H 0.0506 0.9114 0.4719 0.108 Uiso 1 1 calc R . .
H51B H 0.1266 0.9271 0.5090 0.108 Uiso 1 1 calc R . .
H51C H 0.0919 0.8605 0.5100 0.108 Uiso 1 1 calc R . .
N1 N 0.39701(16) 0.73992(14) 0.09142(11) 0.0317(6) Uani 1 1 d . . .
N2 N 0.42707(15) 0.86551(13) 0.13506(10) 0.0276(6) Uani 1 1 d . . .
N3 N 0.40465(15) 0.99103(13) 0.22877(11) 0.0272(6) Uani 1 1 d . . .
N4 N 0.45982(16) 1.09454(13) 0.29809(13) 0.0342(7) Uani 1 1 d . . .
N5 N 0.26544(16) 0.78103(14) 0.14844(11) 0.0318(6) Uani 1 1 d . . .
N6 N 0.39964(16) 0.75988(13) 0.22833(11) 0.0290(6) Uani 1 1 d . . .
O1 O 0.76053(18) 0.8215(2) -0.06864(13) 0.0757(12) Uani 1 1 d . . .
O2 O 0.68034(15) 0.88812(14) -0.11227(11) 0.0485(7) Uani 1 1 d . . .
O3 O 0.0549(2) 1.0250(2) 0.4155(2) 0.1002(11) Uani 1 1 d . . .
O4 O 0.0032(2) 1.0771(2) 0.3422(2) 0.1002(11) Uani 1 1 d . . .
O5 O 0.04758(18) 0.80806(15) 0.41798(12) 0.0536(8) Uani 1 1 d . . .
O6 O 0.1391(2) 0.87563(15) 0.44645(13) 0.0622(9) Uani 1 1 d . . .
Zn1 Zn 0.37581(2) 0.787601(18) 0.153266(14) 0.02737(12) Uani 1 1 d . . .
Zn2 Zn 0.5000 1.03649(2) 0.2500 0.02783(14) Uani 1 2 d S . .
C52 C 0.3222(4) 0.9368(3) 0.0248(3) 0.0869(18) Uani 1 1 d . . .
H52 H 0.3563 0.9289 0.0583 0.104 Uiso 1 1 calc R . .
Cl1 Cl 0.36485(18) 0.99028(12) -0.00979(10) 0.1689(12) Uani 1 1 d . . .
Cl2 Cl 0.31048(8) 0.86707(8) -0.00968(7) 0.0810(4) Uani 1 1 d . . .
Cl3 Cl 0.23890(14) 0.96167(12) 0.04077(13) 0.1533(10) Uani 1 1 d . . .
C53 C -0.0050(14) 0.9468(5) 0.2621(7) 0.069(4) Uani 0.50 1 d P A -1
H53 H -0.0162 0.9913 0.2586 0.083 Uiso 0.50 1 calc PR A -1
Cl4 Cl -0.0132(2) 0.92408(18) 0.32566(14) 0.1054(12) Uani 0.50 1 d P A -1
Cl5 Cl 0.0867(3) 0.9354(3) 0.2523(3) 0.138(2) Uani 0.50 1 d P A -1
Cl6 Cl -0.0657(3) 0.9092(3) 0.2165(2) 0.146(2) Uani 0.50 1 d P A -1

loop_
_atom_site_aniso_label
_atom_site_aniso_U_11
_atom_site_aniso_U_22
_atom_site_aniso_U_33
_atom_site_aniso_U_23
_atom_site_aniso_U_13
_atom_site_aniso_U_12
C1 0.050(2) 0.045(2) 0.0325(19) -0.0097(17) 0.0172(17) -0.0154(18)
C2 0.065(3) 0.047(2) 0.039(2) -0.0195(19) 0.025(2) -0.018(2)
C3 0.053(2) 0.044(2) 0.0311(18) -0.0099(17) 0.0198(17) -0.0052(18)
C4 0.0320(17) 0.038(2) 0.0243(16) -0.0018(14) 0.0129(13) -0.0016(14)
C5 0.0294(16) 0.0377(19) 0.0226(15) 0.0002(14) 0.0103(13) -0.0020(14)
C6 0.0277(16) 0.0365(19) 0.0293(17) -0.0012(14) 0.0123(13) -0.0060(14)
C7 0.038(2) 0.046(2) 0.038(2) -0.0048(17) 0.0202(16) -0.0152(17)
C8 0.043(2) 0.037(2) 0.043(2) -0.0070(17) 0.0226(17) -0.0153(16)
C9 0.0284(16) 0.0319(18) 0.0280(16) 0.0004(14) 0.0093(13) -0.0072(13)
C10 0.0328(18) 0.040(2) 0.0272(17) -0.0053(15) 0.0145(14) -0.0038(15)
C11 0.052(2) 0.070(3) 0.041(2) 0.024(2) 0.0274(19) 0.023(2)
C12 0.048(2) 0.081(3) 0.042(2) 0.024(2) 0.0261(19) 0.028(2)
C13 0.0328(18) 0.045(2) 0.0274(17) 0.0003(15) 0.0143(14) -0.0003(15)
C14 0.038(2) 0.063(3) 0.040(2) 0.0188(19) 0.0178(17) 0.0082(19)
C15 0.033(2) 0.071(3) 0.045(2) 0.021(2) 0.0201(17) 0.0078(19)
C16 0.036(2) 0.052(2) 0.0318(18) 0.0044(17) 0.0145(15) 0.0041(17)
C17 0.054(3) 0.078(3) 0.057(3) 0.029(2) 0.035(2) 0.008(2)
C18 0.0289(16) 0.0273(17) 0.0309(17) 0.0012(14) 0.0107(13) -0.0028(13)
C19 0.0300(17) 0.0305(18) 0.0384(19) -0.0051(15) 0.0130(15) -0.0076(14)
C20 0.0288(17) 0.0319(19) 0.044(2) -0.0008(16) 0.0166(15) -0.0045(14)
C21 0.0286(16) 0.0258(17) 0.0335(17) 0.0009(14) 0.0127(14) -0.0017(13)
C22 0.0271(16) 0.0272(17) 0.0326(17) 0.0007(14) 0.0107(13) -0.0003(13)
C23 0.0299(17) 0.0243(17) 0.0420(19) -0.0010(15) 0.0119(15) 0.0049(13)
C24 0.038(2) 0.0306(19) 0.047(2) -0.0078(17) 0.0112(17) 0.0046(15)
C25 0.041(2) 0.035(2) 0.068(3) -0.020(2) 0.005(2) 0.0035(17)
C26 0.0302(19) 0.034(2) 0.071(3) -0.016(2) 0.0091(18) -0.0027(16)
C27 0.0329(18) 0.0287(18) 0.0356(18) -0.0044(14) 0.0150(15) -0.0012(14)
C28 0.040(2) 0.053(3) 0.056(3) 0.015(2) 0.0198(19) 0.0034(19)
C29 0.051(3) 0.058(3) 0.057(3) 0.012(2) 0.027(2) -0.003(2)
C30 0.049(2) 0.039(2) 0.070(3) 0.003(2) 0.040(2) 0.0033(18)
C31 0.044(2) 0.051(3) 0.085(3) 0.013(2) 0.033(2) 0.020(2)
C32 0.043(2) 0.045(2) 0.059(3) 0.017(2) 0.029(2) 0.0146(18)
C33 0.075(3) 0.098(4) 0.168(5) 0.040(4) 0.080(3) 0.032(3)
C34 0.075(3) 0.098(4) 0.168(5) 0.040(4) 0.080(3) 0.032(3)
C35 0.0342(18) 0.047(2) 0.0287(17) -0.0032(16) 0.0096(14) -0.0106(16)
C36 0.0338(19) 0.056(3) 0.039(2) 0.0031(19) 0.0074(16) -0.0060(18)
C37 0.0304(18) 0.046(2) 0.040(2) 0.0007(17) 0.0145(15) -0.0063(16)
C38 0.0293(16) 0.0356(19) 0.0270(16) -0.0054(14) 0.0133(13) -0.0100(14)
C39 0.0347(18) 0.0285(17) 0.0301(17) -0.0030(14) 0.0162(14) -0.0107(14)
C40 0.0360(18) 0.0316(18) 0.0258(16) -0.0034(14) 0.0153(14) -0.0059(14)
C41 0.042(2) 0.043(2) 0.0266(17) 0.0005(15) 0.0144(15) -0.0016(16)
C42 0.044(2) 0.044(2) 0.0241(16) 0.0048(15) 0.0088(15) 0.0004(17)
C43 0.0339(18) 0.0350(19) 0.0263(17) -0.0004(14) 0.0085(14) -0.0027(14)
C44 0.0356(18) 0.0330(19) 0.0303(17) 0.0019(15) 0.0165(14) -0.0036(15)
C45 0.0364(19) 0.041(2) 0.0363(19) -0.0027(16) 0.0193(16) -0.0080(16)
C46 0.048(2) 0.036(2) 0.0360(19) -0.0052(16) 0.0211(17) -0.0078(16)
C47 0.051(2) 0.036(2) 0.038(2) -0.0004(16) 0.0270(18) -0.0069(17)
C48 0.049(2) 0.042(2) 0.052(2) -0.0050(18) 0.032(2) -0.0169(18)
C49 0.043(2) 0.034(2) 0.043(2) -0.0070(17) 0.0232(17) -0.0117(16)
C50 0.060(3) 0.043(2) 0.041(2) 0.0012(18) 0.033(2) -0.0059(19)
C51 0.100(4) 0.069(3) 0.062(3) -0.024(3) 0.058(3) -0.020(3)
N1 0.0350(15) 0.0355(16) 0.0269(14) -0.0042(12) 0.0119(12) -0.0089(12)
N2 0.0293(14) 0.0315(15) 0.0242(13) -0.0024(11) 0.0111(11) -0.0043(11)
N3 0.0274(14) 0.0242(14) 0.0327(14) -0.0017(12) 0.0127(11) -0.0015(11)
N4 0.0260(14) 0.0240(15) 0.0541(19) -0.0071(13) 0.0104(13) 0.0009(11)
N5 0.0322(15) 0.0387(17) 0.0272(14) -0.0051(12) 0.0127(12) -0.0123(12)
N6 0.0350(15) 0.0272(15) 0.0277(14) -0.0015(12) 0.0135(12) -0.0048(12)
O1 0.054(2) 0.123(3) 0.060(2) 0.044(2) 0.0375(17) 0.041(2)
O2 0.0390(15) 0.0644(19) 0.0495(16) 0.0192(14) 0.0279(13) 0.0083(13)
O3 0.078(2) 0.103(2) 0.141(3) 0.041(2) 0.080(2) 0.0248(17)
O4 0.078(2) 0.103(2) 0.141(3) 0.041(2) 0.080(2) 0.0248(17)
O5 0.0575(19) 0.0642(19) 0.0485(17) -0.0054(15) 0.0353(15) -0.0111(15)
O6 0.082(2) 0.059(2) 0.060(2) -0.0209(16) 0.0520(18) -0.0249(17)
Zn1 0.0293(2) 0.0327(2) 0.02296(19) -0.00295(16) 0.01231(15) -0.00735(16)
Zn2 0.0227(3) 0.0231(3) 0.0394(3) 0.000 0.0098(2) 0.000
C52 0.090(5) 0.086(4) 0.077(4) 0.006(3) -0.006(3) -0.004(4)
Cl1 0.222(3) 0.1221(18) 0.146(2) 0.0478(16) -0.0125(19) -0.089(2)
Cl2 0.0609(8) 0.0855(10) 0.0957(11) 0.0014(8) 0.0111(7) -0.0096(7)
Cl3 0.1127(17) 0.1338(19) 0.209(3) -0.0607(19) 0.0144(17) 0.0272(14)
C53 0.064(8) 0.054(5) 0.095(17) -0.001(6) 0.029(10) 0.001(6)
Cl4 0.139(3) 0.095(2) 0.084(2) -0.0024(19) 0.025(2) -0.045(2)
Cl5 0.097(3) 0.110(4) 0.229(7) -0.046(4) 0.088(4) -0.024(3)
Cl6 0.156(5) 0.141(5) 0.110(3) 0.046(3) -0.062(3) -0.080(4)

loop_
_atom_type_symbol
_atom_type_description
_atom_type_scat_dispersion_real
_atom_type_scat_dispersion_imag
_atom_type_scat_source
C C 0.0033 0.0016 'International Tables Vol C Tables 4.2.6.8 and 6.1.1.4'
H H 0.0000 0.0000 'International Tables Vol C Tables 4.2.6.8 and 6.1.1.4'
N N 0.0061 0.0033 'International Tables Vol C Tables 4.2.6.8 and 6.1.1.4'
O O 0.0106 0.0060 'International Tables Vol C Tables 4.2.6.8 and 6.1.1.4'
Zn Zn 0.2839 1.4301 'International Tables Vol C Tables 4.2.6.8 and 6.1.1.4'
Cl Cl 0.1484 0.1585 'International Tables Vol C Tables 4.2.6.8 and 6.1.1.4'

loop_
_geom_angle_atom_site_label_1
_geom_angle_atom_site_label_2
_geom_angle_atom_site_label_3
_geom_angle
_geom_angle_site_symmetry_1
_geom_angle_site_symmetry_3
N1 C1 C2 111.5(3) . .
N1 C1 H1 124.2 . .
C2 C1 H1 124.2 . .
C3 C2 C1 106.3(3) . .
C3 C2 H2 126.9 . .
C1 C2 H2 126.9 . .
C2 C3 C4 107.3(3) . .
C2 C3 H3 126.4 . .
C4 C3 H3 126.4 . .
N1 C4 C5 124.0(3) . .
N1 C4 C3 108.3(3) . .
C5 C4 C3 127.6(3) . .
C4 C5 C6 127.5(3) . .
C4 C5 C10 116.3(3) . .
C6 C5 C10 116.2(3) . .
N2 C6 C7 108.8(3) . .
N2 C6 C5 125.8(3) . .
C7 C6 C5 125.4(3) . .
C8 C7 C6 108.0(3) . .
C8 C7 H7 126.0 . .
C6 C7 H7 126.0 . .
C7 C8 C9 106.2(3) . .
C7 C8 H8 126.9 . .
C9 C8 H8 126.9 . .
N2 C9 C8 110.8(3) . .
N2 C9 C18 122.5(3) . .
C8 C9 C18 126.5(3) . .
C11 C10 C15 119.0(3) . .
C11 C10 C5 120.4(3) . .
C15 C10 C5 120.7(3) . .
C10 C11 C12 120.8(4) . .
C10 C11 H11 119.6 . .
C12 C11 H11 119.6 . .
C13 C12 C11 120.8(4) . .
C13 C12 H12 119.6 . .
C11 C12 H12 119.6 . .
C14 C13 C12 118.4(3) . .
C14 C13 C16 122.0(3) . .
C12 C13 C16 119.6(3) . .
C13 C14 C15 120.8(4) . .
C13 C14 H14 119.6 . .
C15 C14 H14 119.6 . .
C10 C15 C14 120.3(4) . .
C10 C15 H15 119.9 . .
C14 C15 H15 119.9 . .
O1 C16 O2 122.5(3) . .
O1 C16 C13 124.9(4) . .
O2 C16 C13 112.6(3) . .
O2 C17 H17A 109.5 . .
O2 C17 H17B 109.5 . .
H17A C17 H17B 109.5 . .
O2 C17 H17C 109.5 . .
H17A C17 H17C 109.5 . .
H17B C17 H17C 109.5 . .
N3 C18 C19 110.8(3) . .
N3 C18 C9 122.8(3) . .
C19 C18 C9 126.3(3) . .
C20 C19 C18 106.6(3) . .
C20 C19 H19 126.7 . .
C18 C19 H19 126.7 . .
C19 C20 C21 107.6(3) . .
C19 C20 H20 126.2 . .
C21 C20 H20 126.2 . .
C22 C21 N3 126.0(3) . .
C22 C21 C20 125.5(3) . .
N3 C21 C20 108.3(3) . .
C23 C22 C21 128.0(3) . .
C23 C22 C27 115.6(3) . .
C21 C22 C27 116.4(3) . .
C22 C23 N4 122.8(3) . .
C22 C23 C24 128.8(3) . .
N4 C23 C24 108.4(3) . .
C25 C24 C23 107.0(3) . .
C25 C24 H24 126.5 . .
C23 C24 H24 126.5 . .
C24 C25 C26 106.4(3) . .
C24 C25 H25 126.8 . .
C26 C25 H25 126.8 . .
N4 C26 C25 111.7(3) . .
N4 C26 H26 124.1 . .
C25 C26 H26 124.1 . .
C32 C27 C28 119.3(3) . .
C32 C27 C22 121.8(3) . .
C28 C27 C22 119.0(3) . .
C27 C28 C29 120.5(4) . .
C27 C28 H28 119.7 . .
C29 C28 H28 119.7 . .
C30 C29 C28 120.4(4) . .
C30 C29 H29 119.8 . .
C28 C29 H29 119.8 . .
C29 C30 C31 119.2(4) . .
C29 C30 C33 117.5(5) . .
C31 C30 C33 123.2(5) . .
C32 C31 C30 120.4(4) . .
C32 C31 H31 119.8 . .
C30 C31 H31 119.8 . .
C27 C32 C31 120.2(4) . .
C27 C32 H32 119.9 . .
C31 C32 H32 119.9 . .
O3 C33 O4 123.4(5) . .
O3 C33 C30 124.7(6) . .
O4 C33 C30 111.9(6) . .
O4 C34 H34A 109.5 . .
O4 C34 H34B 109.5 . .
H34A C34 H34B 109.5 . .
O4 C34 H34C 109.5 . .
H34A C34 H34C 109.5 . .
H34B C34 H34C 109.5 . .
N5 C35 C36 111.6(3) . .
N5 C35 H35 124.2 . .
C36 C35 H35 124.2 . .
C37 C36 C35 106.4(4) . .
C37 C36 H36 126.8 . .
C35 C36 H36 126.8 . .
C36 C37 C38 107.6(3) . .
C36 C37 H37 126.2 . .
C38 C37 H37 126.2 . .
C39 C38 N5 123.0(3) . .
C39 C38 C37 129.0(3) . .
N5 C38 C37 108.0(3) . .
C38 C39 C40 127.4(3) . .
C38 C39 C44 117.3(3) . .
C40 C39 C44 115.1(3) . .
N6 C40 C41 108.7(3) . .
N6 C40 C39 125.5(3) . .
C41 C40 C39 125.7(3) . .
C42 C41 C40 107.9(3) . .
C42 C41 H41 126.0 . .
C40 C41 H41 126.0 . .
C41 C42 C43 106.5(3) . .
C41 C42 H42 126.8 . .
C43 C42 H42 126.8 . .
N6 C43 C42 110.3(3) . .
N6 C43 C43 122.3(4) . 2_655
C42 C43 C43 127.3(4) . 2_655
C49 C44 C45 119.2(3) . .
C49 C44 C39 122.1(3) . .
C45 C44 C39 118.6(3) . .
C46 C45 C44 121.4(3) . .
C46 C45 H45 119.3 . .
C44 C45 H45 119.3 . .
C45 C46 C47 118.8(3) . .
C45 C46 H46 120.6 . .
C47 C46 H46 120.6 . .
C48 C47 C46 120.0(3) . .
C48 C47 C50 119.0(4) . .
C46 C47 C50 120.9(4) . .
C47 C48 C49 121.3(3) . .
C47 C48 H48 119.3 . .
C49 C48 H48 119.3 . .
C48 C49 C44 119.2(4) . .
C48 C49 H49 120.4 . .
C44 C49 H49 120.4 . .
O5 C50 O6 124.2(3) . .
O5 C50 C47 123.7(4) . .
O6 C50 C47 112.1(3) . .
O6 C51 H51A 109.5 . .
O6 C51 H51B 109.5 . .
H51A C51 H51B 109.5 . .
O6 C51 H51C 109.5 . .
H51A C51 H51C 109.5 . .
H51B C51 H51C 109.5 . .
C1 N1 C4 106.6(3) . .
C1 N1 Zn1 129.1(2) . .
C4 N1 Zn1 124.2(2) . .
C9 N2 C6 106.2(3) . .
C9 N2 Zn1 131.6(2) . .
C6 N2 Zn1 120.2(2) . .
C18 N3 C21 106.6(3) . .
C18 N3 Zn2 131.1(2) . .
C21 N3 Zn2 122.1(2) . .
C26 N4 C23 106.4(3) . .
C26 N4 Zn2 128.0(3) . .
C23 N4 Zn2 125.5(2) . .
C35 N5 C38 106.3(3) . .
C35 N5 Zn1 126.5(2) . .
C38 N5 Zn1 121.5(2) . .
C43 N6 C40 106.5(3) . .
C43 N6 Zn1 132.0(2) . .
C40 N6 Zn1 121.4(2) . .
C16 O2 C17 116.5(3) . .
C33 O4 C34 112.0(5) . .
C50 O6 C51 115.6(3) . .
N1 Zn1 N6 125.25(12) . .
N1 Zn1 N5 104.29(12) . .
N6 Zn1 N5 94.95(12) . .
N1 Zn1 N2 94.93(11) . .
N6 Zn1 N2 116.29(11) . .
N5 Zn1 N2 123.06(12) . .
N4 Zn2 N4 101.67(18) 2_655 .
N4 Zn2 N3 94.83(11) 2_655 2_655
N4 Zn2 N3 122.72(12) . 2_655
N4 Zn2 N3 122.72(12) 2_655 .
N4 Zn2 N3 94.83(11) . .
N3 Zn2 N3 120.73(16) 2_655 .
Cl1 C52 Cl3 114.1(4) . .
Cl1 C52 Cl2 110.1(4) . .
Cl3 C52 Cl2 110.8(4) . .
Cl1 C52 H52 107.2 . .
Cl3 C52 H52 107.2 . .
Cl2 C52 H52 107.2 . .
Cl6 C53 Cl4 111.5(8) . .
Cl6 C53 Cl5 111.2(7) . .
Cl4 C53 Cl5 109.6(14) . .
Cl6 C53 H53 108.1 . .
Cl4 C53 H53 108.1 . .
Cl5 C53 H53 108.1 . .

loop_
_geom_bond_atom_site_label_1
_geom_bond_atom_site_label_2
_geom_bond_distance
_geom_bond_site_symmetry_2
C1 N1 1.321(5) .
C1 C2 1.411(5) .
C1 H1 0.9300 .
C2 C3 1.355(5) .
C2 H2 0.9300 .
C3 C4 1.422(5) .
C3 H3 0.9300 .
C4 N1 1.386(4) .
C4 C5 1.391(5) .
C5 C6 1.415(5) .
C5 C10 1.498(4) .
C6 N2 1.391(4) .
C6 C7 1.410(5) .
C7 C8 1.368(5) .
C7 H7 0.9300 .
C8 C9 1.414(5) .
C8 H8 0.9300 .
C9 N2 1.356(4) .
C9 C18 1.455(5) .
C10 C11 1.362(5) .
C10 C15 1.377(5) .
C11 C12 1.387(5) .
C11 H11 0.9300 .
C12 C13 1.375(5) .
C12 H12 0.9300 .
C13 C14 1.374(5) .
C13 C16 1.480(5) .
C14 C15 1.389(5) .
C14 H14 0.9300 .
C15 H15 0.9300 .
C16 O1 1.193(5) .
C16 O2 1.319(5) .
C17 O2 1.432(4) .
C17 H17A 0.9600 .
C17 H17B 0.9600 .
C17 H17C 0.9600 .
C18 N3 1.350(4) .
C18 C19 1.417(5) .
C19 C20 1.370(5) .
C19 H19 0.9300 .
C20 C21 1.422(5) .
C20 H20 0.9300 .
C21 C22 1.392(5) .
C21 N3 1.402(4) .
C22 C23 1.391(5) .
C22 C27 1.505(4) .
C23 N4 1.393(4) .
C23 C24 1.425(5) .
C24 C25 1.366(6) .
C24 H24 0.9300 .
C25 C26 1.408(6) .
C25 H25 0.9300 .
C26 N4 1.329(5) .
C26 H26 0.9300 .
C27 C32 1.375(5) .
C27 C28 1.381(5) .
C28 C29 1.385(5) .
C28 H28 0.9300 .
C29 C30 1.364(6) .
C29 H29 0.9300 .
C30 C31 1.392(6) .
C30 C33 1.481(6) .
C31 C32 1.380(5) .
C31 H31 0.9300 .
C32 H32 0.9300 .
C33 O3 1.209(8) .
C33 O4 1.340(9) .
C34 O4 1.451(6) .
C34 H34A 0.9600 .
C34 H34B 0.9600 .
C34 H34C 0.9600 .
C35 N5 1.328(5) .
C35 C36 1.406(5) .
C35 H35 0.9300 .
C36 C37 1.361(5) .
C36 H36 0.9300 .
C37 C38 1.414(5) .
C37 H37 0.9300 .
C38 C39 1.392(5) .
C38 N5 1.403(4) .
C39 C40 1.416(5) .
C39 C44 1.504(4) .
C40 N6 1.395(4) .
C40 C41 1.409(5) .
C41 C42 1.369(5) .
C41 H41 0.9300 .
C42 C43 1.418(5) .
C42 H42 0.9300 .
C43 N6 1.357(5) .
C43 C43 1.436(7) 2_655
C44 C49 1.389(5) .
C44 C45 1.391(5) .
C45 C46 1.381(5) .
C45 H45 0.9300 .
C46 C47 1.398(5) .
C46 H46 0.9300 .
C47 C48 1.367(6) .
C47 C50 1.499(5) .
C48 C49 1.389(5) .
C48 H48 0.9300 .
C49 H49 0.9300 .
C50 O5 1.199(5) .
C50 O6 1.325(5) .
C51 O6 1.452(5) .
C51 H51A 0.9600 .
C51 H51B 0.9600 .
C51 H51C 0.9600 .
N1 Zn1 1.978(3) .
N2 Zn1 2.011(3) .
N3 Zn2 1.979(3) .
N4 Zn2 1.979(3) .
N5 Zn1 1.989(3) .
N6 Zn1 1.984(3) .
Zn2 N4 1.979(3) 2_655
Zn2 N3 1.979(3) 2_655
C52 Cl1 1.715(7) .
C52 Cl3 1.718(7) .
C52 Cl2 1.736(7) .
C52 H52 0.9800 .
C53 Cl6 1.67(2) .
C53 Cl4 1.729(15) .
C53 Cl5 1.74(2) .
C53 H53 0.9800 .
